data_7015061
loop_
_publ_author_name
'Blake, Alexander J.'
'Lewis, William'
'McMaster, Jonathan'
'Moorhouse, Rhiannon S.'
'Moxey, Graeme J.'
'Kays, Deborah L.'

_publ_section_title
;
 Amido analogues of zincocenes and cadmocenes.
;
_journal_issue 8
_journal_name_full 'Dalton transactions (Cambridge, England : 2003)'
_journal_page_first 1641
_journal_page_last 1645
_journal_paper_doi 10.1039/c0dt01710h
_journal_volume 40
_journal_year 2011
_chemical_formula_moiety 'C56 H80 Cd N2, C7 H8'
_chemical_formula_sum 'C63 H88 Cd N2'
_chemical_formula_weight 985.75
_chemical_name_systematic
;
?
;
_space_group_IT_number 2
_symmetry_cell_setting triclinic
_symmetry_space_group_name_Hall '-P 1'
_symmetry_space_group_name_H-M 'P -1'
_atom_sites_solution_hydrogens geom
_atom_sites_solution_primary direct
_atom_sites_solution_secondary difmap
_audit_creation_method 'enCIFer editing of SHELXL97 CIF output'
_cell_angle_alpha 68.19(3)
_cell_angle_beta 82.75(3)
_cell_angle_gamma 81.36(3)
_cell_formula_units_Z 2
_cell_length_a 12.192(2)
_cell_length_b 14.983(3)
_cell_length_c 16.507(3)
_cell_measurement_reflns_used 4695
_cell_measurement_temperature 150(2)
_cell_measurement_theta_max 27.2235
_cell_measurement_theta_min 2.23
_cell_volume 2759.6(11)
_computing_cell_refinement 'Bruker SAINT version 6.36A (Bruker, 2002)'
_computing_data_collection 'Bruker SMART version 5.624 (Bruker, 2001)'
_computing_data_reduction 'Bruker SAINT; SHELXTL (Sheldrick, 2008)'
_computing_molecular_graphics 'Bruker SHELXTL'
_computing_publication_material 'enCIFer(Allen et al.,2004);PLATON(Spek,2003)'
_computing_structure_refinement 'SHELXL97 (Sheldrick, 2008)'
_computing_structure_solution 'SHELXS97 (Sheldrick, 2008)'
_diffrn_ambient_temperature 150(2)
_diffrn_detector_area_resol_mean 8.192
_diffrn_measured_fraction_theta_full 0.978
_diffrn_measured_fraction_theta_max 0.978
_diffrn_measurement_device_type 'Bruker SMART1000 CCD area detector'
_diffrn_measurement_method \w
_diffrn_radiation_monochromator graphite
_diffrn_radiation_source 'sealed tube'
_diffrn_radiation_type MoK\a
_diffrn_radiation_wavelength 0.71073
_diffrn_reflns_av_R_equivalents 0.040
_diffrn_reflns_av_sigmaI/netI 0.076
_diffrn_reflns_limit_h_max 15
_diffrn_reflns_limit_h_min -15
_diffrn_reflns_limit_k_max 19
_diffrn_reflns_limit_k_min -19
_diffrn_reflns_limit_l_max 21
_diffrn_reflns_limit_l_min -21
_diffrn_reflns_number 24741
_diffrn_reflns_theta_full 27.50
_diffrn_reflns_theta_max 27.50
_diffrn_reflns_theta_min 1.33
_diffrn_standards_decay_% 0
_diffrn_standards_number 0
_exptl_absorpt_coefficient_mu 0.435
_exptl_absorpt_correction_T_max 0.7456
_exptl_absorpt_correction_T_min 0.6956
_exptl_absorpt_correction_type multi-scan
_exptl_absorpt_process_details 'SADABS 2007/2'
_exptl_crystal_colour GREEN
_exptl_crystal_density_diffrn 1.186
_exptl_crystal_density_method 'not measured'
_exptl_crystal_description PLATE
_exptl_crystal_F_000 1056
_exptl_crystal_size_max 0.26
_exptl_crystal_size_mid 0.16
_exptl_crystal_size_min 0.05
_refine_diff_density_max 0.71
_refine_diff_density_min -1.39
_refine_diff_density_rms 0.11
_refine_ls_extinction_method none
_refine_ls_goodness_of_fit_ref 1.02
_refine_ls_hydrogen_treatment constr
_refine_ls_matrix_type full
_refine_ls_number_parameters 622
_refine_ls_number_reflns 12387
_refine_ls_number_restraints 22
_refine_ls_restrained_S_all 1.02
_refine_ls_R_factor_all 0.103
_refine_ls_R_factor_gt 0.0581
_refine_ls_shift/su_max 0.001
_refine_ls_shift/su_mean 0.000
_refine_ls_structure_factor_coef Fsqd
_refine_ls_weighting_details 'calc w=1/[\s^2^(Fo^2^)+(0.0895P)^2^+2.9082P] where P=(Fo^2^+2Fc^2^)/3'
_refine_ls_weighting_scheme calc
_refine_ls_wR_factor_gt 0.150
_refine_ls_wR_factor_ref 0.179
_reflns_number_gt 7795
_reflns_number_total 12387
_reflns_threshold_expression >2sigma(I)
_cod_data_source_file C0DT01710H.TXT
_cod_data_source_block 2
_cod_depositor_comments
;
The following automatic conversions were performed:
'_exptl_absorpt_correction_type' value 'MULTI-SCAN' changed to
'multi-scan' according to
'/home/saulius/struct/CIF-dictionaries/cif_core.dic' dictionary named
'cif_core.dic' version 2.4.1 from 2010-06-29.

Automatic conversion script
Id: cif_fix_enum 1555 2011-01-17 13:19:09Z saulius 
;
_cod_original_cell_volume 2759.5(10)
_cod_original_sg_symbol_H-M P-1
_cod_database_code 7015061

loop_
_symmetry_equiv_pos_as_xyz
'x, y, z'
'-x, -y, -z'

loop_
_atom_site_label
_atom_site_type_symbol
_atom_site_fract_x
_atom_site_fract_y
_atom_site_fract_z
_atom_site_U_iso_or_equiv
_atom_site_adp_type
_atom_site_occupancy
_atom_site_symmetry_multiplicity
_atom_site_calc_flag
_atom_site_refinement_flags
_atom_site_disorder_assembly
_atom_site_disorder_group
Cd1 Cd 0.5000 0.5000 0.5000 0.02455(13) Uani 1 2 d S . .
Cd2 Cd 1.0000 0.0000 0.0000 0.02882(14) Uani 1 2 d S . .
N1 N 0.5563(3) 0.5466(2) 0.5917(2) 0.0212(7) Uani 1 1 d . . .
C1 C 0.6795(3) 0.6650(3) 0.4800(3) 0.0236(9) Uani 1 1 d . . .
N2 N 1.0572(3) 0.1126(2) 0.0259(2) 0.0207(7) Uani 1 1 d . . .
C2 C 0.6771(3) 0.7625(3) 0.4273(3) 0.0265(9) Uani 1 1 d . . .
H2 H 0.7421 0.7829 0.3906 0.032 Uiso 1 1 calc R . .
C3 C 0.5864(4) 0.8327(3) 0.4243(3) 0.0269(10) Uani 1 1 d . . .
C4 C 0.4932(3) 0.8069(3) 0.4807(3) 0.0246(9) Uani 1 1 d . . .
H4 H 0.4315 0.8537 0.4813 0.030 Uiso 1 1 calc R . .
C5 C 0.4913(3) 0.7111(3) 0.5365(3) 0.0212(8) Uani 1 1 d . . .
C6 C 0.4075(3) 0.6608(3) 0.6017(3) 0.0208(9) Uani 1 1 d . . .
C7 C 0.3022(3) 0.6914(3) 0.6314(3) 0.0209(9) Uani 1 1 d . . .
H7 H 0.2728 0.7575 0.6078 0.025 Uiso 1 1 calc R . .
C8 C 0.2404(3) 0.6251(3) 0.6953(3) 0.0202(8) Uani 1 1 d . . .
C9 C 0.2900(3) 0.5280(3) 0.7317(3) 0.0233(9) Uani 1 1 d . . .
H9 H 0.2482 0.4831 0.7769 0.028 Uiso 1 1 calc R . .
C10 C 0.3953(3) 0.4945(3) 0.7055(3) 0.0218(9) Uani 1 1 d . . .
C11 C 0.4517(3) 0.5631(3) 0.6355(3) 0.0199(8) Uani 1 1 d . . .
C12 C 0.5807(3) 0.6401(3) 0.5344(3) 0.0214(9) Uani 1 1 d . . .
C13 C 0.8350(5) 0.5713(5) 0.5693(4) 0.064(2) Uani 1 1 d . . .
H13A H 0.8548 0.6312 0.5717 0.096 Uiso 1 1 calc R . .
H13B H 0.9020 0.5251 0.5731 0.096 Uiso 1 1 calc R . .
H13C H 0.7810 0.5434 0.6184 0.096 Uiso 1 1 calc R . .
C14 C 0.7839(3) 0.5933(3) 0.4833(3) 0.0285(10) Uani 1 1 d . . .
C15 C 0.7609(4) 0.4980(4) 0.4791(3) 0.0352(11) Uani 1 1 d . . .
H15A H 0.7118 0.4654 0.5301 0.053 Uiso 1 1 calc R . .
H15B H 0.8312 0.4565 0.4790 0.053 Uiso 1 1 calc R . .
H15C H 0.7248 0.5107 0.4255 0.053 Uiso 1 1 calc R . .
C16 C 0.8686(5) 0.6351(4) 0.4060(5) 0.069(2) Uani 1 1 d . . .
H16A H 0.8318 0.6589 0.3512 0.103 Uiso 1 1 calc R . .
H16B H 0.9291 0.5845 0.4045 0.103 Uiso 1 1 calc R . .
H16C H 0.8989 0.6886 0.4129 0.103 Uiso 1 1 calc R . .
C17 C 0.5950(4) 0.9383(3) 0.3598(3) 0.0315(11) Uani 1 1 d . . .
C18 C 0.6489(5) 0.9386(4) 0.2713(3) 0.0502(15) Uani 1 1 d . . .
H18A H 0.6468 1.0053 0.2295 0.075 Uiso 1 1 calc R . .
H18B H 0.6082 0.9011 0.2500 0.075 Uiso 1 1 calc R . .
H18C H 0.7264 0.9095 0.2776 0.075 Uiso 1 1 calc R . .
C19 C 0.6638(5) 0.9870(4) 0.3979(4) 0.0450(13) Uani 1 1 d . . .
H19A H 0.7385 0.9516 0.4061 0.067 Uiso 1 1 calc R . .
H19B H 0.6281 0.9872 0.4545 0.067 Uiso 1 1 calc R . .
H19C H 0.6695 1.0538 0.3578 0.067 Uiso 1 1 calc R . .
C20 C 0.4791(4) 0.9955(4) 0.3450(4) 0.0588(19) Uani 1 1 d . . .
H20A H 0.4460 1.0034 0.3995 0.088 Uiso 1 1 calc R . .
H20B H 0.4316 0.9604 0.3266 0.088 Uiso 1 1 calc R . .
H20C H 0.4857 1.0593 0.2994 0.088 Uiso 1 1 calc R . .
C21 C 0.1202(3) 0.6517(3) 0.7275(3) 0.0252(9) Uani 1 1 d . . .
C22 C 0.0874(4) 0.7614(3) 0.6933(3) 0.0301(10) Uani 1 1 d . . .
H22A H 0.1427 0.7931 0.7078 0.045 Uiso 1 1 calc R . .
H22B H 0.0142 0.7760 0.7205 0.045 Uiso 1 1 calc R . .
H22C H 0.0843 0.7851 0.6296 0.045 Uiso 1 1 calc R . .
C23 C 0.1062(4) 0.6153(3) 0.8283(3) 0.0302(10) Uani 1 1 d . . .
H23A H 0.1180 0.5445 0.8519 0.045 Uiso 1 1 calc R . .
H23B H 0.0309 0.6372 0.8472 0.045 Uiso 1 1 calc R . .
H23C H 0.1608 0.6412 0.8499 0.045 Uiso 1 1 calc R . .
C24 C 0.0412(4) 0.6049(4) 0.6942(3) 0.0330(11) Uani 1 1 d . . .
H24A H 0.0474 0.6303 0.6300 0.049 Uiso 1 1 calc R . .
H24B H -0.0355 0.6199 0.7155 0.049 Uiso 1 1 calc R . .
H24C H 0.0610 0.5346 0.7157 0.049 Uiso 1 1 calc R . .
C25 C 0.4499(3) 0.3911(3) 0.7538(3) 0.0246(9) Uani 1 1 d . . .
C26 C 0.5496(4) 0.4002(4) 0.7973(3) 0.0358(11) Uani 1 1 d . . .
H26A H 0.6041 0.4351 0.7522 0.054 Uiso 1 1 calc R . .
H26B H 0.5841 0.3356 0.8309 0.054 Uiso 1 1 calc R . .
H26C H 0.5242 0.4359 0.8367 0.054 Uiso 1 1 calc R . .
C27 C 0.4914(4) 0.3367(3) 0.6924(3) 0.0356(11) Uani 1 1 d . . .
H27A H 0.4318 0.3407 0.6561 0.053 Uiso 1 1 calc R . .
H27B H 0.5139 0.2687 0.7267 0.053 Uiso 1 1 calc R . .
H27C H 0.5554 0.3655 0.6547 0.053 Uiso 1 1 calc R . .
C28 C 0.3706(4) 0.3306(4) 0.8253(4) 0.0452(14) Uani 1 1 d . . .
H28A H 0.3461 0.3624 0.8678 0.068 Uiso 1 1 calc R . .
H28B H 0.4090 0.2662 0.8550 0.068 Uiso 1 1 calc R . .
H28C H 0.3058 0.3244 0.7991 0.068 Uiso 1 1 calc R . .
C29 C 0.8936(3) 0.2373(3) -0.0353(3) 0.0207(8) Uani 1 1 d . . .
C30 C 0.7883(3) 0.2715(3) -0.0107(3) 0.0231(9) Uani 1 1 d . . .
H30 H 0.7463 0.3189 -0.0551 0.028 Uiso 1 1 calc R . .
C31 C 0.7379(3) 0.2412(3) 0.0764(3) 0.0209(8) Uani 1 1 d . . .
C32 C 0.7987(3) 0.1729(3) 0.1416(3) 0.0217(9) Uani 1 1 d . . .
H32 H 0.7680 0.1516 0.2006 0.026 Uiso 1 1 calc R . .
C33 C 0.9061(3) 0.1356(3) 0.1199(3) 0.0207(9) Uani 1 1 d . . .
C34 C 0.9897(3) 0.0656(3) 0.1726(3) 0.0212(8) Uani 1 1 d . . .
C35 C 0.9919(3) 0.0122(3) 0.2617(3) 0.0227(9) Uani 1 1 d . . .
H35 H 0.9293 0.0175 0.3008 0.027 Uiso 1 1 calc R . .
C36 C 1.0869(3) -0.0488(3) 0.2926(3) 0.0227(9) Uani 1 1 d . . .
C37 C 1.1794(3) -0.0520(3) 0.2332(3) 0.0242(9) Uani 1 1 d . . .
H37 H 1.2452 -0.0914 0.2560 0.029 Uiso 1 1 calc R . .
C38 C 1.1811(3) -0.0013(3) 0.1434(3) 0.0228(9) Uani 1 1 d . . .
C39 C 1.0806(3) 0.0563(3) 0.1140(3) 0.0213(9) Uani 1 1 d . . .
C40 C 0.9509(3) 0.1639(3) 0.0335(3) 0.0191(8) Uani 1 1 d . . .
C41 C 0.9493(3) 0.2785(3) -0.1282(3) 0.0230(9) Uani 1 1 d . . .
C42 C 1.0457(4) 0.3302(4) -0.1258(3) 0.0358(11) Uani 1 1 d . . .
H42A H 1.0180 0.3831 -0.1046 0.054 Uiso 1 1 calc R . .
H42B H 1.0822 0.3565 -0.1848 0.054 Uiso 1 1 calc R . .
H42C H 1.0993 0.2845 -0.0864 0.054 Uiso 1 1 calc R . .
C43 C 0.9921(4) 0.1994(4) -0.1661(3) 0.0346(11) Uani 1 1 d . . .
H43A H 1.0539 0.1575 -0.1335 0.052 Uiso 1 1 calc R . .
H43B H 1.0180 0.2294 -0.2278 0.052 Uiso 1 1 calc R . .
H43C H 0.9319 0.1608 -0.1613 0.052 Uiso 1 1 calc R . .
C44 C 0.8684(4) 0.3518(4) -0.1921(3) 0.0427(13) Uani 1 1 d . . .
H44A H 0.8048 0.3199 -0.1943 0.064 Uiso 1 1 calc R . .
H44B H 0.9067 0.3762 -0.2506 0.064 Uiso 1 1 calc R . .
H44C H 0.8420 0.4058 -0.1721 0.064 Uiso 1 1 calc R . .
C45 C 0.6188(3) 0.2828(3) 0.0948(3) 0.0240(9) Uani 1 1 d . . .
C46 C 0.5383(4) 0.2390(4) 0.0597(4) 0.0404(12) Uani 1 1 d . . .
H46A H 0.5573 0.2530 -0.0030 0.061 Uiso 1 1 calc R . .
H46B H 0.4620 0.2671 0.0688 0.061 Uiso 1 1 calc R . .
H46C H 0.5443 0.1688 0.0908 0.061 Uiso 1 1 calc R . .
C47 C 0.6028(4) 0.3926(3) 0.0515(3) 0.0396(12) Uani 1 1 d . . .
H47A H 0.6554 0.4206 0.0728 0.059 Uiso 1 1 calc R . .
H47B H 0.5265 0.4169 0.0659 0.059 Uiso 1 1 calc R . .
H47C H 0.6160 0.4108 -0.0121 0.059 Uiso 1 1 calc R . .
C48 C 0.5881(4) 0.2582(4) 0.1928(3) 0.0343(11) Uani 1 1 d . . .
H48A H 0.5873 0.1881 0.2216 0.051 Uiso 1 1 calc R . .
H48B H 0.5142 0.2909 0.2016 0.051 Uiso 1 1 calc R . .
H48C H 0.6431 0.2798 0.2179 0.051 Uiso 1 1 calc R . .
C49 C 1.0954(4) -0.1097(3) 0.3909(3) 0.0279(10) Uani 1 1 d . . .
C50 C 0.9809(4) -0.1184(4) 0.4405(3) 0.0430(14) Uani 1 1 d . . .
H50A H 0.9884 -0.1630 0.5010 0.065 Uiso 1 1 calc R . .
H50B H 0.9332 -0.1431 0.4120 0.065 Uiso 1 1 calc R . .
H50C H 0.9476 -0.0546 0.4404 0.065 Uiso 1 1 calc R . .
C51 C 1.1629(5) -0.0595(4) 0.4289(3) 0.0442(13) Uani 1 1 d . . .
H51A H 1.1251 0.0050 0.4225 0.066 Uiso 1 1 calc R . .
H51B H 1.2369 -0.0534 0.3977 0.066 Uiso 1 1 calc R . .
H51C H 1.1704 -0.0976 0.4911 0.066 Uiso 1 1 calc R . .
C52 C 1.1514(5) -0.2119(4) 0.4037(4) 0.0484(14) Uani 1 1 d . . .
H52A H 1.2265 -0.2084 0.3744 0.073 Uiso 1 1 calc R . .
H52B H 1.1077 -0.2437 0.3786 0.073 Uiso 1 1 calc R . .
H52C H 1.1558 -0.2492 0.4664 0.073 Uiso 1 1 calc R . .
C53 C 1.2862(3) -0.0038(3) 0.0825(3) 0.0264(9) Uani 1 1 d . . .
C54 C 1.3780(4) -0.0801(5) 0.1293(4) 0.0610(19) Uani 1 1 d . . .
H54A H 1.3486 -0.1426 0.1578 0.091 Uiso 1 1 calc R . .
H54B H 1.4046 -0.0610 0.1735 0.091 Uiso 1 1 calc R . .
H54C H 1.4399 -0.0855 0.0867 0.091 Uiso 1 1 calc R . .
C55 C 1.2654(4) -0.0262(4) 0.0035(3) 0.0374(12) Uani 1 1 d . . .
H55A H 1.2330 -0.0875 0.0233 0.056 Uiso 1 1 calc R . .
H55B H 1.3360 -0.0314 -0.0310 0.056 Uiso 1 1 calc R . .
H55C H 1.2138 0.0258 -0.0326 0.056 Uiso 1 1 calc R . .
C56 C 1.3281(5) 0.0959(4) 0.0488(4) 0.0491(15) Uani 1 1 d . . .
H56A H 1.3978 0.0946 0.0122 0.074 Uiso 1 1 calc R . .
H56B H 1.3412 0.1126 0.0986 0.074 Uiso 1 1 calc R . .
H56C H 1.2722 0.1443 0.0141 0.074 Uiso 1 1 calc R . .
C100 C -0.2274(9) 0.6783(8) 0.8493(5) 0.044(4) Uiso 0.394(17) 1 d PG A 1
C101 C -0.2739(11) 0.6126(5) 0.8264(6) 0.030(4) Uiso 0.394(17) 1 d PGD A 1
H10A H -0.2807 0.5491 0.8675 0.036 Uiso 0.394(17) 1 calc PR A 1
C102 C -0.3105(9) 0.6398(7) 0.7433(7) 0.045(4) Uiso 0.394(17) 1 d PG A 1
H10B H -0.3423 0.5950 0.7276 0.054 Uiso 0.394(17) 1 calc PR A 1
C103 C -0.3006(8) 0.7327(8) 0.6831(5) 0.029(3) Uiso 0.394(17) 1 d PG A 1
H10C H -0.3256 0.7514 0.6263 0.035 Uiso 0.394(17) 1 calc PR A 1
C104 C -0.2540(8) 0.7984(5) 0.7060(6) 0.024(3) Uiso 0.394(17) 1 d PG A 1
H10D H -0.2472 0.8619 0.6649 0.029 Uiso 0.394(17) 1 calc PR A 1
C105 C -0.2174(8) 0.7712(7) 0.7891(7) 0.017(6) Uiso 0.394(17) 1 d PGD A 1
H10E H -0.1856 0.8161 0.8048 0.020 Uiso 0.394(17) 1 calc PR A 1
C106 C -0.1922(16) 0.6500(15) 0.9385(9) 0.069(6) Uiso 0.394(17) 1 d PD A 1
H10F H -0.1472 0.5868 0.9543 0.103 Uiso 0.394(17) 1 calc PR A 1
H10G H -0.2580 0.6459 0.9799 0.103 Uiso 0.394(17) 1 calc PR A 1
H10H H -0.1479 0.6984 0.9406 0.103 Uiso 0.394(17) 1 calc PR A 1
C110 C -0.2546(10) 0.7386(14) 0.7454(11) 0.049(6) Uiso 0.281(9) 1 d PD B 2
C111 C -0.2774(11) 0.6360(10) 0.7854(10) 0.028(4) Uiso 0.281(9) 1 d PD B 2
H11A H -0.3086 0.6033 0.7559 0.033 Uiso 0.281(9) 1 calc PR B 2
C112 C -0.2466(11) 0.5920(10) 0.8744(10) 0.061(7) Uiso 0.281(9) 1 d PRD B 2
H11C H -0.2607 0.5262 0.9000 0.073 Uiso 0.281(9) 1 d PR B 2
C113 C -0.2044(12) 0.624(2) 0.9236(18) 0.052(7) Uiso 0.281(9) 1 d PD B 2
H11D H -0.1877 0.5878 0.9823 0.062 Uiso 0.281(9) 1 calc PR B 2
C114 C -0.1858(14) 0.7243(15) 0.8779(14) 0.048(6) Uiso 0.281(9) 1 d PD B 2
H11F H -0.1543 0.7566 0.9075 0.058 Uiso 0.281(9) 1 calc PR B 2
C115 C -0.2123(15) 0.775(2) 0.7919(14) 0.049(15) Uiso 0.281(9) 1 d PD B 2
H11G H -0.1981 0.8408 0.7659 0.058 Uiso 0.281(9) 1 calc PR B 2
C116 C -0.2849(11) 0.7865(13) 0.6544(10) 0.062(7) Uiso 0.281(9) 1 d PD B 2
H11H H -0.3150 0.8539 0.6444 0.092 Uiso 0.281(9) 1 calc PR B 2
H11I H -0.3411 0.7526 0.6437 0.092 Uiso 0.281(9) 1 calc PR B 2
H11J H -0.2186 0.7850 0.6143 0.092 Uiso 0.281(9) 1 calc PR B 2
C200 C -0.2321(12) 0.6501(9) 0.8614(7) 0.040(5) Uiso 0.325(17) 1 d PGD C 3
C201 C -0.2052(10) 0.7446(10) 0.8237(11) 0.034(5) Uiso 0.325(17) 1 d PGD C 3
H20D H -0.1691 0.7709 0.8560 0.041 Uiso 0.325(17) 1 calc PR C 3
C202 C -0.2310(13) 0.8005(7) 0.7386(12) 0.051(5) Uiso 0.325(17) 1 d PG C 3
H20E H -0.2127 0.8651 0.7128 0.061 Uiso 0.325(17) 1 calc PR C 3
C203 C -0.2838(12) 0.7620(11) 0.6912(7) 0.053(5) Uiso 0.325(17) 1 d PG C 3
H20F H -0.3014 0.8002 0.6331 0.064 Uiso 0.325(17) 1 calc PR C 3
C204 C -0.3107(11) 0.6675(12) 0.7289(8) 0.034(4) Uiso 0.325(17) 1 d PG C 3
H20G H -0.3467 0.6412 0.6965 0.041 Uiso 0.325(17) 1 calc PR C 3
C205 C -0.2848(13) 0.6116(7) 0.8140(8) 0.043(7) Uiso 0.325(17) 1 d PGD C 3
H20H H -0.3032 0.5470 0.8398 0.051 Uiso 0.325(17) 1 calc PR C 3
C206 C -0.2018(18) 0.5910(17) 0.9506(10) 0.060(7) Uiso 0.325(17) 1 d PD C 3
H20I H -0.1393 0.6159 0.9641 0.090 Uiso 0.325(17) 1 calc PR C 3
H20J H -0.1801 0.5238 0.9548 0.090 Uiso 0.325(17) 1 calc PR C 3
H20K H -0.2657 0.5937 0.9923 0.090 Uiso 0.325(17) 1 calc PR C 3

loop_
_atom_site_aniso_label
_atom_site_aniso_U_11
_atom_site_aniso_U_22
_atom_site_aniso_U_33
_atom_site_aniso_U_23
_atom_site_aniso_U_13
_atom_site_aniso_U_12
Cd1 0.0229(2) 0.0250(2) 0.0253(2) -0.00800(19) -0.00401(18) -0.00220(18)
N1 0.0153(17) 0.0212(18) 0.0238(18) -0.0045(15) -0.0008(14) -0.0022(13)
C1 0.0154(19) 0.029(2) 0.024(2) -0.0071(18) -0.0007(16) -0.0034(17)
Cd2 0.0285(3) 0.0289(3) 0.0291(3) -0.0099(2) -0.00258(19) -0.0040(2)
N2 0.0182(17) 0.0221(18) 0.0167(16) -0.0024(14) -0.0051(13) 0.0040(14)
C2 0.017(2) 0.032(2) 0.027(2) -0.0064(19) 0.0014(17) -0.0070(17)
C3 0.021(2) 0.026(2) 0.027(2) -0.0014(18) 0.0006(17) -0.0059(17)
C4 0.020(2) 0.019(2) 0.028(2) -0.0001(17) -0.0040(17) -0.0014(16)
C5 0.0173(19) 0.024(2) 0.021(2) -0.0063(17) -0.0009(15) -0.0058(16)
C6 0.017(2) 0.025(2) 0.020(2) -0.0058(17) -0.0035(16) -0.0041(16)
C7 0.017(2) 0.023(2) 0.021(2) -0.0051(17) -0.0043(16) -0.0025(16)
C8 0.0169(19) 0.026(2) 0.0173(19) -0.0063(17) -0.0018(15) -0.0039(16)
C9 0.020(2) 0.027(2) 0.018(2) -0.0005(17) -0.0014(15) -0.0047(17)
C10 0.020(2) 0.022(2) 0.021(2) -0.0037(17) -0.0065(16) -0.0013(16)
C11 0.0176(19) 0.021(2) 0.020(2) -0.0046(16) -0.0050(15) -0.0025(16)
C12 0.017(2) 0.027(2) 0.018(2) -0.0037(17) -0.0035(15) -0.0026(16)
C13 0.048(4) 0.085(5) 0.078(5) -0.056(4) -0.042(3) 0.037(3)
C14 0.017(2) 0.032(2) 0.035(2) -0.011(2) -0.0023(18) -0.0002(18)
C15 0.024(2) 0.038(3) 0.048(3) -0.024(2) -0.001(2) 0.001(2)
C16 0.029(3) 0.044(3) 0.105(6) -0.008(3) 0.032(3) 0.002(3)
C17 0.024(2) 0.025(2) 0.033(2) 0.0034(19) 0.0028(18) -0.0031(18)
C18 0.063(4) 0.038(3) 0.034(3) 0.002(2) 0.011(3) -0.007(3)
C19 0.049(3) 0.032(3) 0.048(3) -0.002(2) -0.008(3) -0.016(2)
C20 0.033(3) 0.036(3) 0.070(4) 0.021(3) 0.004(3) -0.002(2)
C21 0.020(2) 0.031(2) 0.022(2) -0.0076(18) -0.0007(16) -0.0027(17)
C22 0.024(2) 0.029(2) 0.031(3) -0.006(2) -0.0001(19) 0.0040(19)
C23 0.029(2) 0.037(3) 0.020(2) -0.0056(19) 0.0046(17) -0.005(2)
C24 0.018(2) 0.043(3) 0.042(3) -0.019(2) -0.0026(19) -0.0046(19)
C25 0.019(2) 0.025(2) 0.025(2) -0.0011(18) -0.0064(16) -0.0011(17)
C26 0.032(3) 0.033(3) 0.037(3) -0.004(2) -0.017(2) 0.003(2)
C27 0.046(3) 0.021(2) 0.037(3) -0.005(2) -0.016(2) 0.004(2)
C28 0.036(3) 0.030(3) 0.044(3) 0.012(2) 0.003(2) -0.002(2)
C29 0.020(2) 0.020(2) 0.019(2) -0.0027(16) -0.0034(16) -0.0047(16)
C30 0.021(2) 0.020(2) 0.024(2) -0.0006(17) -0.0061(16) -0.0025(16)
C31 0.0168(19) 0.0176(19) 0.026(2) -0.0033(17) -0.0045(16) -0.0022(15)
C32 0.022(2) 0.020(2) 0.018(2) -0.0020(17) -0.0007(16) -0.0035(16)
C33 0.018(2) 0.019(2) 0.022(2) -0.0023(17) -0.0043(16) -0.0032(16)
C34 0.0166(19) 0.020(2) 0.025(2) -0.0053(17) -0.0043(16) 0.0004(16)
C35 0.021(2) 0.023(2) 0.021(2) -0.0035(17) -0.0014(16) -0.0027(16)
C36 0.023(2) 0.021(2) 0.022(2) -0.0050(17) -0.0044(16) -0.0012(17)
C37 0.019(2) 0.021(2) 0.029(2) -0.0044(18) -0.0069(17) 0.0031(16)
C38 0.017(2) 0.022(2) 0.027(2) -0.0067(17) -0.0040(16) 0.0017(16)
C39 0.022(2) 0.020(2) 0.020(2) -0.0047(17) -0.0042(16) -0.0023(16)
C40 0.0164(19) 0.020(2) 0.020(2) -0.0052(16) -0.0033(15) -0.0021(15)
C41 0.023(2) 0.023(2) 0.018(2) -0.0004(17) -0.0021(16) -0.0027(17)
C42 0.036(3) 0.035(3) 0.035(3) -0.007(2) 0.003(2) -0.017(2)
C43 0.044(3) 0.036(3) 0.021(2) -0.006(2) 0.005(2) -0.009(2)
C44 0.035(3) 0.050(3) 0.023(2) 0.007(2) -0.001(2) 0.005(2)
C45 0.017(2) 0.026(2) 0.026(2) -0.0068(18) -0.0041(16) 0.0018(16)
C46 0.018(2) 0.053(3) 0.055(3) -0.025(3) -0.003(2) -0.003(2)
C47 0.035(3) 0.027(3) 0.044(3) -0.003(2) -0.001(2) 0.007(2)
C48 0.022(2) 0.042(3) 0.030(3) -0.008(2) -0.0005(19) 0.007(2)
C49 0.027(2) 0.026(2) 0.023(2) 0.0011(18) -0.0095(18) 0.0004(18)
C50 0.034(3) 0.054(3) 0.022(2) 0.008(2) -0.003(2) -0.006(2)
C51 0.048(3) 0.049(3) 0.030(3) -0.002(2) -0.009(2) -0.012(3)
C52 0.064(4) 0.031(3) 0.034(3) 0.002(2) -0.009(3) 0.009(3)
C53 0.020(2) 0.027(2) 0.027(2) -0.0075(19) 0.0006(17) 0.0015(17)
C54 0.026(3) 0.092(5) 0.043(3) -0.011(3) -0.006(2) 0.028(3)
C55 0.031(3) 0.040(3) 0.048(3) -0.024(2) 0.004(2) -0.005(2)
C56 0.037(3) 0.062(4) 0.065(4) -0.041(3) 0.022(3) -0.028(3)

loop_
_atom_type_symbol
_atom_type_description
_atom_type_scat_dispersion_real
_atom_type_scat_dispersion_imag
_atom_type_scat_source
C C 0.0033 0.0016 'International Tables Vol C Tables 4.2.6.8 and 6.1.1.4'
H H 0.0000 0.0000 'International Tables Vol C Tables 4.2.6.8 and 6.1.1.4'
N N 0.0061 0.0033 'International Tables Vol C Tables 4.2.6.8 and 6.1.1.4'
Cd Cd -0.8075 1.2024 'International Tables Vol C Tables 4.2.6.8 and 6.1.1.4'

loop_
_geom_angle_atom_site_label_1
_geom_angle_atom_site_label_2
_geom_angle_atom_site_label_3
_geom_angle
_geom_angle_site_symmetry_1
_geom_angle_site_symmetry_3
_geom_angle_publ_flag
N1 Cd1 C11 31.30(12) . . ?
N1 Cd1 C11 148.70(12) 2_666 . ?
N1 Cd1 C12 31.20(12) . . ?
N1 Cd1 C12 148.80(12) 2_666 . ?
C11 Cd1 C12 49.02(12) . . ?
C11 Cd1 C12 130.98(12) 2_666 . ?
C11 N1 C12 104.6(3) . . ?
C11 N1 Cd1 98.2(2) . . ?
C12 N1 Cd1 98.5(3) . . ?
C2 C1 C12 114.4(4) . . ?
C2 C1 C14 122.1(4) . . ?
C12 C1 C14 123.3(4) . . ?
N2 Cd2 C39 32.08(12) . . ?
N2 Cd2 C39 147.92(12) 2_755 . ?
N2 Cd2 C40 31.79(12) . . ?
N2 Cd2 C40 148.21(12) 2_755 . ?
C39 Cd2 C40 49.64(12) . . ?
C39 Cd2 C40 130.36(12) 2_755 . ?
C40 N2 C39 104.2(3) . . ?
C40 N2 Cd2 96.5(2) . . ?
C39 N2 Cd2 95.8(2) . . ?
C1 C2 C3 125.0(4) . . ?
C1 C2 H2 117.5 . . ?
C3 C2 H2 117.5 . . ?
C4 C3 C2 119.0(4) . . ?
C4 C3 C17 121.8(4) . . ?
C2 C3 C17 119.1(4) . . ?
C3 C4 C5 118.7(4) . . ?
C3 C4 H4 120.6 . . ?
C5 C4 H4 120.6 . . ?
C4 C5 C12 121.3(4) . . ?
C4 C5 C6 132.4(4) . . ?
C12 C5 C6 106.2(4) . . ?
C7 C6 C11 120.7(4) . . ?
C7 C6 C5 132.9(4) . . ?
C11 C6 C5 106.3(4) . . ?
C8 C7 C6 119.7(4) . . ?
C8 C7 H7 120.2 . . ?
C6 C7 H7 120.2 . . ?
C7 C8 C9 118.2(4) . . ?
C7 C8 C21 122.9(4) . . ?
C9 C8 C21 118.9(4) . . ?
C10 C9 C8 124.2(4) . . ?
C10 C9 H9 117.9 . . ?
C8 C9 H9 117.9 . . ?
C9 C10 C11 115.4(4) . . ?
C9 C10 C25 121.9(4) . . ?
C11 C10 C25 122.5(4) . . ?
C6 C11 C10 121.4(4) . . ?
C6 C11 N1 111.4(3) . . ?
C10 C11 N1 127.2(4) . . ?
C6 C11 Cd1 107.8(3) . . ?
C10 C11 Cd1 109.7(3) . . ?
N1 C11 Cd1 50.5(2) . . ?
C5 C12 C1 121.2(4) . . ?
C5 C12 N1 111.3(3) . . ?
C1 C12 N1 127.5(4) . . ?
C5 C12 Cd1 107.9(3) . . ?
C1 C12 Cd1 109.0(3) . . ?
N1 C12 Cd1 50.3(2) . . ?
C14 C13 H13A 109.5 . . ?
C14 C13 H13B 109.5 . . ?
H13A C13 H13B 109.5 . . ?
C14 C13 H13C 109.5 . . ?
H13A C13 H13C 109.5 . . ?
H13B C13 H13C 109.5 . . ?
C15 C14 C13 108.1(4) . . ?
C15 C14 C1 113.6(4) . . ?
C13 C14 C1 107.9(4) . . ?
C15 C14 C16 106.1(4) . . ?
C13 C14 C16 109.9(5) . . ?
C1 C14 C16 111.2(4) . . ?
C14 C15 H15A 109.5 . . ?
C14 C15 H15B 109.5 . . ?
H15A C15 H15B 109.5 . . ?
C14 C15 H15C 109.5 . . ?
H15A C15 H15C 109.5 . . ?
H15B C15 H15C 109.5 . . ?
C14 C16 H16A 109.5 . . ?
C14 C16 H16B 109.5 . . ?
H16A C16 H16B 109.5 . . ?
C14 C16 H16C 109.5 . . ?
H16A C16 H16C 109.5 . . ?
H16B C16 H16C 109.5 . . ?
C19 C17 C18 110.0(4) . . ?
C19 C17 C20 109.2(5) . . ?
C18 C17 C20 107.6(5) . . ?
C19 C17 C3 108.9(4) . . ?
C18 C17 C3 110.2(4) . . ?
C20 C17 C3 110.9(4) . . ?
C17 C18 H18A 109.5 . . ?
C17 C18 H18B 109.5 . . ?
H18A C18 H18B 109.5 . . ?
C17 C18 H18C 109.5 . . ?
H18A C18 H18C 109.5 . . ?
H18B C18 H18C 109.5 . . ?
C17 C19 H19A 109.5 . . ?
C17 C19 H19B 109.5 . . ?
H19A C19 H19B 109.5 . . ?
C17 C19 H19C 109.5 . . ?
H19A C19 H19C 109.5 . . ?
H19B C19 H19C 109.5 . . ?
C17 C20 H20A 109.5 . . ?
C17 C20 H20B 109.5 . . ?
H20A C20 H20B 109.5 . . ?
C17 C20 H20C 109.5 . . ?
H20A C20 H20C 109.5 . . ?
H20B C20 H20C 109.5 . . ?
C24 C21 C22 108.5(4) . . ?
C24 C21 C8 108.7(4) . . ?
C22 C21 C8 111.7(4) . . ?
C24 C21 C23 109.4(4) . . ?
C22 C21 C23 107.7(4) . . ?
C8 C21 C23 110.9(3) . . ?
C21 C22 H22A 109.5 . . ?
C21 C22 H22B 109.5 . . ?
H22A C22 H22B 109.5 . . ?
C21 C22 H22C 109.5 . . ?
H22A C22 H22C 109.5 . . ?
H22B C22 H22C 109.5 . . ?
C21 C23 H23A 109.5 . . ?
C21 C23 H23B 109.5 . . ?
H23A C23 H23B 109.5 . . ?
C21 C23 H23C 109.5 . . ?
H23A C23 H23C 109.5 . . ?
H23B C23 H23C 109.5 . . ?
C21 C24 H24A 109.5 . . ?
C21 C24 H24B 109.5 . . ?
H24A C24 H24B 109.5 . . ?
C21 C24 H24C 109.5 . . ?
H24A C24 H24C 109.5 . . ?
H24B C24 H24C 109.5 . . ?
C27 C25 C28 107.9(4) . . ?
C27 C25 C26 108.5(4) . . ?
C28 C25 C26 108.0(4) . . ?
C27 C25 C10 112.5(3) . . ?
C28 C25 C10 112.2(4) . . ?
C26 C25 C10 107.5(4) . . ?
C25 C26 H26A 109.5 . . ?
C25 C26 H26B 109.5 . . ?
H26A C26 H26B 109.5 . . ?
C25 C26 H26C 109.5 . . ?
H26A C26 H26C 109.5 . . ?
H26B C26 H26C 109.5 . . ?
C25 C27 H27A 109.5 . . ?
C25 C27 H27B 109.5 . . ?
H27A C27 H27B 109.5 . . ?
C25 C27 H27C 109.5 . . ?
H27A C27 H27C 109.5 . . ?
H27B C27 H27C 109.5 . . ?
C25 C28 H28A 109.5 . . ?
C25 C28 H28B 109.5 . . ?
H28A C28 H28B 109.5 . . ?
C25 C28 H28C 109.5 . . ?
H28A C28 H28C 109.5 . . ?
H28B C28 H28C 109.5 . . ?
C30 C29 C40 115.0(4) . . ?
C30 C29 C41 123.3(4) . . ?
C40 C29 C41 121.6(4) . . ?
C29 C30 C31 124.8(4) . . ?
C29 C30 H30 117.6 . . ?
C31 C30 H30 117.6 . . ?
C32 C31 C30 118.0(4) . . ?
C32 C31 C45 122.2(4) . . ?
C30 C31 C45 119.8(3) . . ?
C31 C32 C33 119.3(4) . . ?
C31 C32 H32 120.3 . . ?
C33 C32 H32 120.3 . . ?
C40 C33 C32 121.0(4) . . ?
C40 C33 C34 106.7(3) . . ?
C32 C33 C34 132.3(4) . . ?
C35 C34 C39 120.9(4) . . ?
C35 C34 C33 133.0(4) . . ?
C39 C34 C33 106.1(3) . . ?
C36 C35 C34 119.0(4) . . ?
C36 C35 H35 120.5 . . ?
C34 C35 H35 120.5 . . ?
C35 C36 C37 118.9(4) . . ?
C35 C36 C49 121.8(4) . . ?
C37 C36 C49 119.3(4) . . ?
C38 C37 C36 124.4(4) . . ?
C38 C37 H37 117.8 . . ?
C36 C37 H37 117.8 . . ?
C37 C38 C39 114.9(4) . . ?
C37 C38 C53 122.1(4) . . ?
C39 C38 C53 123.0(4) . . ?
C34 C39 C38 121.7(4) . . ?
C34 C39 N2 111.2(3) . . ?
C38 C39 N2 127.1(4) . . ?
C34 C39 Cd2 105.3(3) . . ?
C38 C39 Cd2 110.4(3) . . ?
N2 C39 Cd2 52.1(2) . . ?
C33 C40 N2 111.5(3) . . ?
C33 C40 C29 121.6(4) . . ?
N2 C40 C29 126.9(4) . . ?
C33 C40 Cd2 105.2(3) . . ?
N2 C40 Cd2 51.7(2) . . ?
C29 C40 Cd2 110.9(3) . . ?
C42 C41 C29 108.8(4) . . ?
C42 C41 C43 109.3(4) . . ?
C29 C41 C43 112.1(3) . . ?
C42 C41 C44 108.1(4) . . ?
C29 C41 C44 111.9(3) . . ?
C43 C41 C44 106.6(4) . . ?
C41 C42 H42A 109.5 . . ?
C41 C42 H42B 109.5 . . ?
H42A C42 H42B 109.5 . . ?
C41 C42 H42C 109.5 . . ?
H42A C42 H42C 109.5 . . ?
H42B C42 H42C 109.5 . . ?
C41 C43 H43A 109.5 . . ?
C41 C43 H43B 109.5 . . ?
H43A C43 H43B 109.5 . . ?
C41 C43 H43C 109.5 . . ?
H43A C43 H43C 109.5 . . ?
H43B C43 H43C 109.5 . . ?
C41 C44 H44A 109.5 . . ?
C41 C44 H44B 109.5 . . ?
H44A C44 H44B 109.5 . . ?
C41 C44 H44C 109.5 . . ?
H44A C44 H44C 109.5 . . ?
H44B C44 H44C 109.5 . . ?
C47 C45 C48 107.3(4) . . ?
C47 C45 C31 111.6(4) . . ?
C48 C45 C31 111.9(3) . . ?
C47 C45 C46 109.3(4) . . ?
C48 C45 C46 108.0(4) . . ?
C31 C45 C46 108.6(4) . . ?
C45 C46 H46A 109.5 . . ?
C45 C46 H46B 109.5 . . ?
H46A C46 H46B 109.5 . . ?
C45 C46 H46C 109.5 . . ?
H46A C46 H46C 109.5 . . ?
H46B C46 H46C 109.5 . . ?
C45 C47 H47A 109.5 . . ?
C45 C47 H47B 109.5 . . ?
H47A C47 H47B 109.5 . . ?
C45 C47 H47C 109.5 . . ?
H47A C47 H47C 109.5 . . ?
H47B C47 H47C 109.5 . . ?
C45 C48 H48A 109.5 . . ?
C45 C48 H48B 109.5 . . ?
H48A C48 H48B 109.5 . . ?
C45 C48 H48C 109.5 . . ?
H48A C48 H48C 109.5 . . ?
H48B C48 H48C 109.5 . . ?
C51 C49 C50 108.5(4) . . ?
C51 C49 C52 109.9(4) . . ?
C50 C49 C52 107.9(4) . . ?
C51 C49 C36 108.2(4) . . ?
C50 C49 C36 111.4(3) . . ?
C52 C49 C36 110.9(4) . . ?
C49 C50 H50A 109.5 . . ?
C49 C50 H50B 109.5 . . ?
H50A C50 H50B 109.5 . . ?
C49 C50 H50C 109.5 . . ?
H50A C50 H50C 109.5 . . ?
H50B C50 H50C 109.5 . . ?
C49 C51 H51A 109.5 . . ?
C49 C51 H51B 109.5 . . ?
H51A C51 H51B 109.5 . . ?
C49 C51 H51C 109.5 . . ?
H51A C51 H51C 109.5 . . ?
H51B C51 H51C 109.5 . . ?
C49 C52 H52A 109.5 . . ?
C49 C52 H52B 109.5 . . ?
H52A C52 H52B 109.5 . . ?
C49 C52 H52C 109.5 . . ?
H52A C52 H52C 109.5 . . ?
H52B C52 H52C 109.5 . . ?
C55 C53 C54 106.9(4) . . ?
C55 C53 C38 112.8(4) . . ?
C54 C53 C38 111.9(4) . . ?
C55 C53 C56 107.8(4) . . ?
C54 C53 C56 109.1(5) . . ?
C38 C53 C56 108.3(4) . . ?
C53 C54 H54A 109.5 . . ?
C53 C54 H54B 109.5 . . ?
H54A C54 H54B 109.5 . . ?
C53 C54 H54C 109.5 . . ?
H54A C54 H54C 109.5 . . ?
H54B C54 H54C 109.5 . . ?
C53 C55 H55A 109.5 . . ?
C53 C55 H55B 109.5 . . ?
H55A C55 H55B 109.5 . . ?
C53 C55 H55C 109.5 . . ?
H55A C55 H55C 109.5 . . ?
H55B C55 H55C 109.5 . . ?
C53 C56 H56A 109.5 . . ?
C53 C56 H56B 109.5 . . ?
H56A C56 H56B 109.5 . . ?
C53 C56 H56C 109.5 . . ?
H56A C56 H56C 109.5 . . ?
H56B C56 H56C 109.5 . . ?
C101 C100 C105 120.0 . . ?
C101 C100 C106 119.7(4) . . ?
C105 C100 C106 120.3(4) . . ?
C102 C101 C100 120.0 . . ?
C102 C101 H10A 120.0 . . ?
C100 C101 H10A 120.0 . . ?
C100 C101 H11C 103.3 . . ?
C101 C102 C103 120.0 . . ?
C101 C102 H10B 120.0 . . ?
C103 C102 H10B 120.0 . . ?
C104 C103 C102 120.0 . . ?
C104 C103 H10C 120.0 . . ?
C102 C103 H10C 120.0 . . ?
C103 C104 C105 120.0 . . ?
C103 C104 H10D 120.0 . . ?
C105 C104 H10D 120.0 . . ?
C104 C105 C100 120.0 . . ?
C104 C105 H10E 120.0 . . ?
C100 C105 H10E 120.0 . . ?
C115 C110 C116 128(2) . . ?
C115 C110 C111 118.4(19) . . ?
C116 C110 C111 113.8(15) . . ?
C112 C111 C110 112.0(9) . . ?
C112 C111 H11A 124.0 . . ?
C110 C111 H11A 124.0 . . ?
C113 C112 C111 132.4(15) . . ?
C113 C112 H11C 115.6 . . ?
C111 C112 H11C 112.1 . . ?
C112 C113 C114 111(2) . . ?
C112 C113 H11D 124.7 . . ?
C114 C113 H11D 124.7 . . ?
C115 C114 C113 123(2) . . ?
C115 C114 H11F 118.7 . . ?
C113 C114 H11F 118.7 . . ?
C110 C115 C114 124(3) . . ?
C110 C115 H11G 118.0 . . ?
C114 C115 H11G 118.0 . . ?
C110 C116 H11H 109.5 . . ?
C110 C116 H11I 109.5 . . ?
H11H C116 H11I 109.5 . . ?
C110 C116 H11J 109.5 . . ?
H11H C116 H11J 109.5 . . ?
H11I C116 H11J 109.5 . . ?
C201 C200 C205 120.0 . . ?
C201 C200 C206 119.4(4) . . ?
C205 C200 C206 120.5(4) . . ?
C202 C201 C200 120.0 . . ?
C202 C201 H20D 120.0 . . ?
C200 C201 H20D 120.0 . . ?
C201 C202 C203 120.0 . . ?
C201 C202 H20E 120.0 . . ?
C203 C202 H20E 120.0 . . ?
C202 C203 C204 120.0 . . ?
C202 C203 H20F 120.0 . . ?
C204 C203 H20F 120.0 . . ?
C203 C204 C205 120.0 . . ?
C203 C204 H20G 120.0 . . ?
C205 C204 H20G 120.0 . . ?
C204 C205 C200 120.0 . . ?
C204 C205 H20H 120.0 . . ?
C200 C205 H20H 120.0 . . ?

loop_
_geom_bond_atom_site_label_1
_geom_bond_atom_site_label_2
_geom_bond_distance
_geom_bond_site_symmetry_2
_geom_bond_publ_flag
Cd1 N1 2.107(4) . ?
Cd1 C11 2.703(4) . ?
Cd1 C12 2.710(4) . ?
N1 C11 1.419(5) . ?
N1 C12 1.420(5) . ?
C1 C2 1.393(6) . ?
C1 C12 1.418(6) . ?
C1 C14 1.530(6) . ?
Cd2 N2 2.117(4) . ?
Cd2 C39 2.667(4) . ?
Cd2 C40 2.679(4) . ?
N2 C40 1.420(5) . ?
N2 C39 1.424(5) . ?
C2 C3 1.398(6) . ?
C2 H2 0.9500 . ?
C3 C4 1.381(6) . ?
C3 C17 1.555(6) . ?
C4 C5 1.389(6) . ?
C4 H4 0.9500 . ?
C5 C12 1.411(6) . ?
C5 C6 1.457(6) . ?
C6 C7 1.388(6) . ?
C6 C11 1.407(6) . ?
C7 C8 1.383(6) . ?
C7 H7 0.9500 . ?
C8 C9 1.422(6) . ?
C8 C21 1.540(6) . ?
C9 C10 1.383(6) . ?
C9 H9 0.9500 . ?
C10 C11 1.411(6) . ?
C10 C25 1.544(6) . ?
C13 C14 1.526(7) . ?
C13 H13A 0.9800 . ?
C13 H13B 0.9800 . ?
C13 H13C 0.9800 . ?
C14 C15 1.523(7) . ?
C14 C16 1.534(7) . ?
C15 H15A 0.9800 . ?
C15 H15B 0.9800 . ?
C15 H15C 0.9800 . ?
C16 H16A 0.9800 . ?
C16 H16B 0.9800 . ?
C16 H16C 0.9800 . ?
C17 C19 1.513(7) . ?
C17 C18 1.524(7) . ?
C17 C20 1.536(7) . ?
C18 H18A 0.9800 . ?
C18 H18B 0.9800 . ?
C18 H18C 0.9800 . ?
C19 H19A 0.9800 . ?
C19 H19B 0.9800 . ?
C19 H19C 0.9800 . ?
C20 H20A 0.9800 . ?
C20 H20B 0.9800 . ?
C20 H20C 0.9800 . ?
C21 C24 1.531(6) . ?
C21 C22 1.533(6) . ?
C21 C23 1.542(6) . ?
C22 H22A 0.9800 . ?
C22 H22B 0.9800 . ?
C22 H22C 0.9800 . ?
C23 H23A 0.9800 . ?
C23 H23B 0.9800 . ?
C23 H23C 0.9800 . ?
C24 H24A 0.9800 . ?
C24 H24B 0.9800 . ?
C24 H24C 0.9800 . ?
C25 C27 1.521(7) . ?
C25 C28 1.527(6) . ?
C25 C26 1.534(6) . ?
C26 H26A 0.9800 . ?
C26 H26B 0.9800 . ?
C26 H26C 0.9800 . ?
C27 H27A 0.9800 . ?
C27 H27B 0.9800 . ?
C27 H27C 0.9800 . ?
C28 H28A 0.9800 . ?
C28 H28B 0.9800 . ?
C28 H28C 0.9800 . ?
C29 C30 1.380(6) . ?
C29 C40 1.424(5) . ?
C29 C41 1.533(6) . ?
C30 C31 1.423(6) . ?
C30 H30 0.9500 . ?
C31 C32 1.382(5) . ?
C31 C45 1.532(6) . ?
C32 C33 1.403(6) . ?
C32 H32 0.9500 . ?
C33 C40 1.392(6) . ?
C33 C34 1.455(5) . ?
C34 C35 1.390(6) . ?
C34 C39 1.402(6) . ?
C35 C36 1.386(6) . ?
C35 H35 0.9500 . ?
C36 C37 1.405(6) . ?
C36 C49 1.547(6) . ?
C37 C38 1.391(6) . ?
C37 H37 0.9500 . ?
C38 C39 1.416(5) . ?
C38 C53 1.531(6) . ?
C41 C42 1.513(6) . ?
C41 C43 1.534(6) . ?
C41 C44 1.539(6) . ?
C42 H42A 0.9800 . ?
C42 H42B 0.9800 . ?
C42 H42C 0.9800 . ?
C43 H43A 0.9800 . ?
C43 H43B 0.9800 . ?
C43 H43C 0.9800 . ?
C44 H44A 0.9800 . ?
C44 H44B 0.9800 . ?
C44 H44C 0.9800 . ?
C45 C47 1.523(6) . ?
C45 C48 1.528(6) . ?
C45 C46 1.533(6) . ?
C46 H46A 0.9800 . ?
C46 H46B 0.9800 . ?
C46 H46C 0.9800 . ?
C47 H47A 0.9800 . ?
C47 H47B 0.9800 . ?
C47 H47C 0.9800 . ?
C48 H48A 0.9800 . ?
C48 H48B 0.9800 . ?
C48 H48C 0.9800 . ?
C49 C51 1.519(7) . ?
C49 C50 1.523(7) . ?
C49 C52 1.529(7) . ?
C50 H50A 0.9800 . ?
C50 H50B 0.9800 . ?
C50 H50C 0.9800 . ?
C51 H51A 0.9800 . ?
C51 H51B 0.9800 . ?
C51 H51C 0.9800 . ?
C52 H52A 0.9800 . ?
C52 H52B 0.9800 . ?
C52 H52C 0.9800 . ?
C53 C55 1.520(7) . ?
C53 C54 1.528(6) . ?
C53 C56 1.531(7) . ?
C54 H54A 0.9800 . ?
C54 H54B 0.9800 . ?
C54 H54C 0.9800 . ?
C55 H55A 0.9800 . ?
C55 H55B 0.9800 . ?
C55 H55C 0.9800 . ?
C56 H56A 0.9800 . ?
C56 H56B 0.9800 . ?
C56 H56C 0.9800 . ?
C100 C101 1.3900 . ?
C100 C105 1.3900 . ?
C100 C106 1.474(12) . ?
C101 C102 1.3900 . ?
C101 H10A 0.9500 . ?
C102 C103 1.3900 . ?
C102 H10B 0.9500 . ?
C103 C104 1.3900 . ?
C103 H10C 0.9500 . ?
C104 C105 1.3900 . ?
C104 H10D 0.9500 . ?
C105 H10E 0.9500 . ?
C106 H10F 0.9800 . ?
C106 H10G 0.9800 . ?
C106 H10H 0.9800 . ?
C110 C115 1.28(3) . ?
C110 C116 1.473(16) . ?
C110 C111 1.48(2) . ?
C111 C112 1.4416 . ?
C111 H11A 0.9500 . ?
C112 C113 1.28(3) . ?
C112 H11C 0.9501 . ?
C113 C114 1.44(4) . ?
C113 H11D 0.9500 . ?
C114 C115 1.39(3) . ?
C114 H11F 0.9500 . ?
C115 H11G 0.9500 . ?
C116 H11H 0.9800 . ?
C116 H11I 0.9800 . ?
C116 H11J 0.9800 . ?
C200 C201 1.3900 . ?
C200 C205 1.3900 . ?
C200 C206 1.469(12) . ?
C201 C202 1.3900 . ?
C201 H20D 0.9500 . ?
C202 C203 1.3900 . ?
C202 H20E 0.9500 . ?
C203 C204 1.3900 . ?
C203 H20F 0.9500 . ?
C204 C205 1.3900 . ?
C204 H20G 0.9500 . ?
C205 H20H 0.9500 . ?
C206 H20I 0.9800 . ?
C206 H20J 0.9800 . ?
C206 H20K 0.9800 . ?

loop_
_geom_torsion_atom_site_label_1
_geom_torsion_atom_site_label_2
_geom_torsion_atom_site_label_3
_geom_torsion_atom_site_label_4
_geom_torsion
_geom_torsion_site_symmetry_1
_geom_torsion_site_symmetry_2
_geom_torsion_site_symmetry_3
_geom_torsion_site_symmetry_4
_geom_torsion_publ_flag
C12 C1 C2 C3 -1.3(7) . . . . ?
C14 C1 C2 C3 -176.8(4) . . . . ?
C1 C2 C3 C4 4.0(7) . . . . ?
C1 C2 C3 C17 -178.1(4) . . . . ?
C2 C3 C4 C5 -2.2(7) . . . . ?
C17 C3 C4 C5 180.0(4) . . . . ?
C3 C4 C5 C12 -2.1(7) . . . . ?
C3 C4 C5 C6 -179.2(4) . . . . ?
C4 C5 C6 C7 -1.3(8) . . . . ?
C12 C5 C6 C7 -178.7(4) . . . . ?
C4 C5 C6 C11 178.0(5) . . . . ?
C12 C5 C6 C11 0.6(5) . . . . ?
C11 C6 C7 C8 0.5(6) . . . . ?
C5 C6 C7 C8 179.8(4) . . . . ?
C6 C7 C8 C9 3.1(6) . . . . ?
C6 C7 C8 C21 -175.9(4) . . . . ?
C7 C8 C9 C10 -1.9(6) . . . . ?
C21 C8 C9 C10 177.1(4) . . . . ?
C8 C9 C10 C11 -2.8(6) . . . . ?
C8 C9 C10 C25 173.4(4) . . . . ?
C7 C6 C11 C10 -5.6(6) . . . . ?
C5 C6 C11 C10 175.0(4) . . . . ?
C7 C6 C11 N1 175.7(4) . . . . ?
C5 C6 C11 N1 -3.7(5) . . . . ?
C9 C10 C11 C6 6.5(6) . . . . ?
C25 C10 C11 C6 -169.7(4) . . . . ?
C9 C10 C11 N1 -175.0(4) . . . . ?
C25 C10 C11 N1 8.8(7) . . . . ?
C12 N1 C11 C6 5.2(5) . . . . ?
C12 N1 C11 C10 -173.4(4) . . . . ?
C4 C5 C12 C1 4.9(6) . . . . ?
C6 C5 C12 C1 -177.3(4) . . . . ?
C4 C5 C12 N1 -175.0(4) . . . . ?
C6 C5 C12 N1 2.7(5) . . . . ?
C2 C1 C12 C5 -3.1(6) . . . . ?
C14 C1 C12 C5 172.4(4) . . . . ?
C2 C1 C12 N1 176.8(4) . . . . ?
C14 C1 C12 N1 -7.7(7) . . . . ?
C11 N1 C12 C5 -4.9(5) . . . . ?
C11 N1 C12 C1 175.2(4) . . . . ?
C2 C1 C14 C15 -135.1(5) . . . . ?
C12 C1 C14 C15 49.7(6) . . . . ?
C2 C1 C14 C13 105.0(6) . . . . ?
C12 C1 C14 C13 -70.1(6) . . . . ?
C2 C1 C14 C16 -15.5(7) . . . . ?
C12 C1 C14 C16 169.3(5) . . . . ?
C4 C3 C17 C19 100.2(5) . . . . ?
C2 C3 C17 C19 -77.6(6) . . . . ?
C4 C3 C17 C18 -139.1(5) . . . . ?
C2 C3 C17 C18 43.1(6) . . . . ?
C4 C3 C17 C20 -20.0(7) . . . . ?
C2 C3 C17 C20 162.2(5) . . . . ?
C7 C8 C21 C24 109.0(5) . . . . ?
C9 C8 C21 C24 -70.0(5) . . . . ?
C7 C8 C21 C22 -10.7(6) . . . . ?
C9 C8 C21 C22 170.4(4) . . . . ?
C7 C8 C21 C23 -130.8(4) . . . . ?
C9 C8 C21 C23 50.3(5) . . . . ?
C9 C10 C25 C27 127.5(4) . . . . ?
C11 C10 C25 C27 -56.6(5) . . . . ?
C9 C10 C25 C28 5.5(6) . . . . ?
C11 C10 C25 C28 -178.6(4) . . . . ?
C9 C10 C25 C26 -113.1(5) . . . . ?
C11 C10 C25 C26 62.8(5) . . . . ?
C40 C29 C30 C31 2.2(6) . . . . ?
C41 C29 C30 C31 -174.0(4) . . . . ?
C29 C30 C31 C32 0.5(6) . . . . ?
C29 C30 C31 C45 -178.2(4) . . . . ?
C30 C31 C32 C33 -0.7(6) . . . . ?
C45 C31 C32 C33 178.0(4) . . . . ?
C31 C32 C33 C40 -2.0(6) . . . . ?
C31 C32 C33 C34 179.0(4) . . . . ?
C40 C33 C34 C35 -179.2(5) . . . . ?
C32 C33 C34 C35 -0.1(8) . . . . ?
C40 C33 C34 C39 0.2(5) . . . . ?
C32 C33 C34 C39 179.3(5) . . . . ?
C39 C34 C35 C36 1.7(6) . . . . ?
C33 C34 C35 C36 -179.0(4) . . . . ?
C34 C35 C36 C37 2.4(6) . . . . ?
C34 C35 C36 C49 179.6(4) . . . . ?
C35 C36 C37 C38 -3.4(7) . . . . ?
C49 C36 C37 C38 179.2(4) . . . . ?
C36 C37 C38 C39 0.3(6) . . . . ?
C36 C37 C38 C53 177.0(4) . . . . ?
C35 C34 C39 C38 -5.1(6) . . . . ?
C33 C34 C39 C38 175.5(4) . . . . ?
C35 C34 C39 N2 176.1(4) . . . . ?
C33 C34 C39 N2 -3.3(5) . . . . ?
C37 C38 C39 C34 4.0(6) . . . . ?
C53 C38 C39 C34 -172.7(4) . . . . ?
C37 C38 C39 N2 -177.4(4) . . . . ?
C53 C38 C39 N2 5.9(7) . . . . ?
C40 N2 C39 C34 5.0(5) . . . . ?
C40 N2 C39 C38 -173.7(4) . . . . ?
C32 C33 C40 N2 -176.2(4) . . . . ?
C34 C33 C40 N2 3.0(5) . . . . ?
C32 C33 C40 C29 5.0(6) . . . . ?
C34 C33 C40 C29 -175.8(4) . . . . ?
C39 N2 C40 C33 -4.9(5) . . . . ?
C39 N2 C40 C29 173.8(4) . . . . ?
C30 C29 C40 C33 -4.9(6) . . . . ?
C41 C29 C40 C33 171.4(4) . . . . ?
C30 C29 C40 N2 176.5(4) . . . . ?
C41 C29 C40 N2 -7.2(6) . . . . ?
C30 C29 C41 C42 111.5(5) . . . . ?
C40 C29 C41 C42 -64.5(5) . . . . ?
C30 C29 C41 C43 -127.5(4) . . . . ?
C40 C29 C41 C43 56.5(5) . . . . ?
C30 C29 C41 C44 -7.8(6) . . . . ?
C40 C29 C41 C44 176.2(4) . . . . ?
C32 C31 C45 C47 133.3(4) . . . . ?
C30 C31 C45 C47 -48.0(5) . . . . ?
C32 C31 C45 C48 13.1(6) . . . . ?
C30 C31 C45 C48 -168.2(4) . . . . ?
C32 C31 C45 C46 -106.1(5) . . . . ?
C30 C31 C45 C46 72.6(5) . . . . ?
C35 C36 C49 C51 -101.3(5) . . . . ?
C37 C36 C49 C51 76.0(5) . . . . ?
C35 C36 C49 C50 17.9(6) . . . . ?
C37 C36 C49 C50 -164.8(4) . . . . ?
C35 C36 C49 C52 138.1(5) . . . . ?
C37 C36 C49 C52 -44.6(6) . . . . ?
C37 C38 C53 C55 130.3(5) . . . . ?
C39 C38 C53 C55 -53.2(6) . . . . ?
C37 C38 C53 C54 9.8(6) . . . . ?
C39 C38 C53 C54 -173.8(5) . . . . ?
C37 C38 C53 C56 -110.5(5) . . . . ?
C39 C38 C53 C56 66.0(6) . . . . ?
C105 C100 C101 C102 0.0 . . . . ?
C106 C100 C101 C102 178.0(13) . . . . ?
C100 C101 C102 C103 0.0 . . . . ?
C101 C102 C103 C104 0.0 . . . . ?
C102 C103 C104 C105 0.0 . . . . ?
C103 C104 C105 C100 0.0 . . . . ?
C101 C100 C105 C104 0.0 . . . . ?
C106 C100 C105 C104 -177.9(13) . . . . ?
C115 C110 C111 C112 0.0(3) . . . . ?
C116 C110 C111 C112 180.0(2) . . . . ?
C110 C111 C112 C113 0.1(3) . . . . ?
C111 C112 C113 C114 -0.2(6) . . . . ?
C112 C113 C114 C115 0.3(7) . . . . ?
C116 C110 C115 C114 -179.8(4) . . . . ?
C111 C110 C115 C114 0.2(6) . . . . ?
C113 C114 C115 C110 -0.3(8) . . . . ?
C205 C200 C201 C202 0.0 . . . . ?
C206 C200 C201 C202 178.5(16) . . . . ?
C200 C201 C202 C203 0.0 . . . . ?
C201 C202 C203 C204 0.0 . . . . ?
C202 C203 C204 C205 0.0 . . . . ?
C203 C204 C205 C200 0.0 . . . . ?
C201 C200 C205 C204 0.0 . . . . ?
C206 C200 C205 C204 -178.5(16) . . . . ?
